data_9005685
loop_
_publ_author_name
'Filatov, S. K.'
'Krivovichev, S. V.'
'Burns, P. C.'
'Vergasova, L. P.'

_publ_section_title
;
 Crystal structure of filatovite, K[(Al,Zn)2(As,Si)2O8],
 the first arsenate of the feldspar group
;
_journal_name_full 'European Journal of Mineralogy'
_journal_page_first 537
_journal_page_last 543
_journal_paper_doi 10.1127/0935-1221/2004/0016-0537
_journal_volume 16
_journal_year 2004
_chemical_formula_sum 'Al1.9 As1.1 K0.9 Na0.1 O8 Si0.9 Zn0.1'
_chemical_name_mineral Filatovite
_space_group_IT_number 15
_symmetry_space_group_name_Hall '-I 2yc'
_symmetry_space_group_name_H-M 'I 1 2/c 1'
_cell_angle_alpha 90
_cell_angle_beta 115.944
_cell_angle_gamma 90
_cell_length_a 8.772
_cell_length_b 13.370
_cell_length_c 14.690
_cell_formula_units_Z 8
_cell_volume 1549.240
_database_code_amcsd 0007076
_exptl_crystal_density_diffrn 2.838
_cod_original_formula_sum '(K.9 Na.1) (As1.1 Si.9) (Al1.9 Zn.1) O8'
_cod_database_code 9005685

loop_
_space_group_symop_operation_xyz
x,y,z
1/2+x,1/2+y,1/2+z
x,-y,1/2+z
1/2+x,1/2-y,+z
-x,y,1/2-z
1/2-x,1/2+y,-z
-x,-y,-z
1/2-x,1/2-y,1/2-z

loop_
_atom_site_aniso_label
_atom_site_aniso_U_11
_atom_site_aniso_U_22
_atom_site_aniso_U_33
_atom_site_aniso_U_12
_atom_site_aniso_U_13
_atom_site_aniso_U_23
K 0.02920 0.05670 0.04830 -0.00090 0.01220 -0.00100
Na 0.02920 0.05670 0.04830 -0.00090 0.01220 -0.00100
AsT1 0.01870 0.01890 0.01540 -0.00378 0.00783 -0.00119
SiT1 0.01870 0.01890 0.01540 -0.00378 0.00783 -0.00119
AlT2 0.02010 0.02360 0.01810 -0.00320 0.00850 -0.00140
ZnT2 0.02010 0.02360 0.01810 -0.00320 0.00850 -0.00140
AlT3 0.02070 0.01970 0.02290 -0.00090 0.00840 -0.00070
ZnT3 0.02070 0.01970 0.02290 -0.00090 0.00840 -0.00070
AsT4 0.01740 0.01540 0.01850 -0.00107 0.00627 -0.00060
SiT4 0.01740 0.01540 0.01850 -0.00107 0.00627 -0.00060
O1 0.03890 0.02920 0.02000 -0.00010 0.01340 -0.00310
O2 0.03030 0.02030 0.04180 0.00270 0.00560 0.00470
O3 0.03420 0.06200 0.04760 -0.01760 0.02640 -0.00690
O4 0.02900 0.06000 0.03770 -0.00800 0.01910 0.00060
O5 0.03120 0.02010 0.03520 -0.00360 0.01210 -0.00420
O6 0.02380 0.02410 0.03860 -0.00430 0.00910 -0.00460
O7 0.03590 0.03710 0.02110 0.00470 0.00230 0.00340
O8 0.03050 0.03540 0.02120 0.00510 0.00560 0.00080

loop_
_atom_site_label
_atom_site_fract_x
_atom_site_fract_y
_atom_site_fract_z
_atom_site_occupancy
_atom_site_U_iso_or_equiv
K 0.28451 0.00038 0.06940 0.90000 0.04650
Na 0.28451 0.00038 0.06940 0.10000 0.04650
AsT1 0.00850 0.18364 0.10767 0.55000 0.01750
SiT1 0.00850 0.18364 0.10767 0.45000 0.01750
AlT2 0.00558 0.18560 0.61510 0.94000 0.02050
ZnT2 0.00558 0.18560 0.61510 0.06000 0.02050
AlT3 0.71009 0.12077 0.17143 0.96000 0.02150
ZnT3 0.71009 0.12077 0.17143 0.04000 0.02150
AsT4 0.70229 0.11568 0.67225 0.55000 0.01770
SiT4 0.70229 0.11568 0.67225 0.45000 0.01770
O1 0.00460 0.14350 0.00100 1.00000 0.02920
O2 0.62990 0.99860 0.14180 1.00000 0.03450
O3 0.83400 0.14500 0.10760 1.00000 0.04480
O4 0.81600 0.14470 0.61310 1.00000 0.04060
O5 0.02530 0.30550 0.12040 1.00000 0.02970
O6 0.03360 0.31450 0.63450 1.00000 0.03050
O7 0.17510 0.13030 0.19700 1.00000 0.03510
O8 0.18390 0.12140 0.70480 1.00000 0.03110

loop_
_cod_related_entry_id
_cod_related_entry_database
_cod_related_entry_code
1 AMCSD 0007076
